data_4022443
loop_
_publ_author_name
'Franciszek S\;aczewski'
'Jaros\/law S\;aczewski'
'Maria Gdaniec'

_publ_section_title
;
 Synthesis, Molecular Structure, and Applications of
 2-Hydroxylamino-4,5-dihydroimidazolium-O-sulfonate to the
 Synthesis of Novel Heterocyclic Ring Systems
;
_journal_name_full 'Journal of Organic Chemistry'
_journal_page_first 4791
_journal_page_last 4796
_journal_paper_doi 10.1021/jo034309n
_journal_volume 68
_journal_year 2003
_chemical_formula_sum 'C11 H11 N3 S2'
_chemical_formula_weight 249.35
_chemical_melting_point 128.0(10)
_chemical_name_systematic
;
7-benzyl-6,7-dihydro-5H-imidazo[2,1-c][1,2,4]thiadiazol-3-thione
;
_space_group_IT_number 2
_symmetry_cell_setting triclinic
_symmetry_space_group_name_Hall '-P 1'
_symmetry_space_group_name_H-M 'P -1'
_atom_sites_solution_hydrogens difmap
_atom_sites_solution_primary direct
_atom_sites_solution_secondary difmap
_audit_creation_method SHELXL-97
_cell_angle_alpha 83.311(7)
_cell_angle_beta 77.601(6)
_cell_angle_gamma 69.863(8)
_cell_formula_units_Z 2
_cell_length_a 6.6652(5)
_cell_length_b 8.1833(8)
_cell_length_c 11.2460(8)
_cell_measurement_reflns_used 2891
_cell_measurement_temperature 130(2)
_cell_volume 561.86(8)
_computing_cell_refinement 'KM4RED, Version 1.166, 2000'
_computing_data_collection 'KM4CCD, Version 1.166, 2000'
_computing_data_reduction 'KM4RED, Version 1.166, 2000'
_computing_molecular_graphics
;
Stereochemical Workstation, Siemens Analytical X-Ray Instruments, Inc., 1989.
;
_computing_publication_material 'SHELXL-97 (Sheldrick, 1997)'
_computing_structure_refinement 'SHELXL-97 (Sheldrick, 1997)'
_computing_structure_solution 'SHELXS-97 (Sheldrick, 1990)'
_diffrn_ambient_temperature 130(2)
_diffrn_measured_fraction_theta_full 0.985
_diffrn_measured_fraction_theta_max 0.985
_diffrn_measurement_device_type 'KumaCCD diffractometer'
_diffrn_measurement_method '\o scan'
_diffrn_radiation_monochromator graphite
_diffrn_radiation_source 'fine-focus sealed tube'
_diffrn_radiation_type MoK\a
_diffrn_radiation_wavelength 0.71073
_diffrn_reflns_av_R_equivalents 0.0413
_diffrn_reflns_av_sigmaI/netI 0.0368
_diffrn_reflns_limit_h_max 7
_diffrn_reflns_limit_h_min -8
_diffrn_reflns_limit_k_max 5
_diffrn_reflns_limit_k_min -10
_diffrn_reflns_limit_l_max 13
_diffrn_reflns_limit_l_min -14
_diffrn_reflns_number 4589
_diffrn_reflns_theta_full 26.37
_diffrn_reflns_theta_max 26.37
_diffrn_reflns_theta_min 3.31
_diffrn_standards_decay_% <1.5
_diffrn_standards_interval_count 50
_exptl_absorpt_coefficient_mu 0.447
_exptl_absorpt_correction_type none
_exptl_crystal_density_diffrn 1.474
_exptl_crystal_density_method 'not measured'
_exptl_crystal_description plate
_exptl_crystal_F_000 260
_exptl_crystal_size_max 0.60
_exptl_crystal_size_mid 0.25
_exptl_crystal_size_min 0.03
_refine_diff_density_max 0.248
_refine_diff_density_min -0.417
_refine_diff_density_rms 0.057
_refine_ls_extinction_method none
_refine_ls_goodness_of_fit_ref 1.060
_refine_ls_hydrogen_treatment refall
_refine_ls_matrix_type full
_refine_ls_number_parameters 189
_refine_ls_number_reflns 2269
_refine_ls_number_restraints 0
_refine_ls_restrained_S_all 1.060
_refine_ls_R_factor_all 0.0378
_refine_ls_R_factor_gt 0.0329
_refine_ls_shift/su_max 0.000
_refine_ls_shift/su_mean 0.000
_refine_ls_structure_factor_coef Fsqd
_refine_ls_weighting_details 'calc w=1/[\s^2^(Fo^2^)+(0.0468P)^2^+0.1933P] where P=(Fo^2^+2Fc^2^)/3'
_refine_ls_weighting_scheme calc
_refine_ls_wR_factor_gt 0.0837
_refine_ls_wR_factor_ref 0.0875
_reflns_number_gt 2038
_reflns_number_total 2269
_reflns_threshold_expression >2sigma(I)
_cod_data_source_file jo034309nsi20030314_024222_2.cif
_cod_data_source_block cmpd12
_cod_depositor_comments
;
The following automatic conversions were performed:

'_chemical_melting_point' value '127-129' was changed to '128.0(10)'
- the average value was taken and precision was estimated.

Automatic conversion script
Id: cif_fix_values 1646 2011-03-28 12:23:43Z adriana 
;
_cod_database_code 4022443

loop_
_symmetry_equiv_pos_as_xyz
'x, y, z'
'-x, -y, -z'

loop_
_atom_site_label
_atom_site_type_symbol
_atom_site_fract_x
_atom_site_fract_y
_atom_site_fract_z
_atom_site_U_iso_or_equiv
_atom_site_adp_type
_atom_site_occupancy
_atom_site_symmetry_multiplicity
_atom_site_calc_flag
S1 S 0.68456(7) -0.46084(5) -0.18765(4) 0.02370(14) Uani 1 1 d
N1 N 0.2176(2) -0.07951(18) 0.03933(13) 0.0204(3) Uani 1 1 d
S2 S 0.25399(6) -0.18038(5) -0.09101(4) 0.02058(13) Uani 1 1 d
C3 C 0.5224(3) -0.3134(2) -0.08918(15) 0.0185(3) Uani 1 1 d
N4 N 0.5690(2) -0.27015(17) 0.01141(12) 0.0173(3) Uani 1 1 d
C5 C 0.7618(3) -0.3336(2) 0.06698(16) 0.0220(4) Uani 1 1 d
C6 C 0.6774(3) -0.2434(2) 0.18883(17) 0.0253(4) Uani 1 1 d
N7 N 0.4684(2) -0.11025(18) 0.17450(12) 0.0206(3) Uani 1 1 d
C8 C 0.4007(2) -0.1450(2) 0.07840(14) 0.0170(3) Uani 1 1 d
C9 C 0.3210(3) -0.0100(2) 0.27686(16) 0.0247(4) Uani 1 1 d
C10 C 0.2545(3) -0.1237(2) 0.38226(15) 0.0203(3) Uani 1 1 d
C11 C 0.3763(3) -0.1840(2) 0.47394(16) 0.0277(4) Uani 1 1 d
C12 C 0.3183(4) -0.2917(3) 0.56969(18) 0.0376(5) Uani 1 1 d
C13 C 0.1366(4) -0.3379(3) 0.5744(2) 0.0395(5) Uani 1 1 d
C14 C 0.0147(3) -0.2788(3) 0.4848(2) 0.0363(5) Uani 1 1 d
C15 C 0.0733(3) -0.1727(2) 0.38830(17) 0.0267(4) Uani 1 1 d
H5B H 0.811(3) -0.459(3) 0.0787(17) 0.023(5) Uiso 1 1 d
H5A H 0.877(3) -0.299(2) 0.0185(17) 0.022(5) Uiso 1 1 d
H6A H 0.775(4) -0.189(3) 0.206(2) 0.042(6) Uiso 1 1 d
H6B H 0.654(3) -0.324(3) 0.256(2) 0.033(5) Uiso 1 1 d
H9A H 0.400(3) 0.060(3) 0.3024(19) 0.033(6) Uiso 1 1 d
H9B H 0.197(4) 0.070(3) 0.247(2) 0.037(6) Uiso 1 1 d
H11 H 0.501(4) -0.150(3) 0.470(2) 0.045(6) Uiso 1 1 d
H12 H 0.408(4) -0.331(3) 0.626(2) 0.053(7) Uiso 1 1 d
H13 H 0.086(4) -0.407(3) 0.640(2) 0.044(6) Uiso 1 1 d
H14 H -0.111(4) -0.311(3) 0.487(2) 0.050(7) Uiso 1 1 d
H15 H -0.013(3) -0.129(3) 0.325(2) 0.036(6) Uiso 1 1 d

loop_
_atom_site_aniso_label
_atom_site_aniso_U_11
_atom_site_aniso_U_22
_atom_site_aniso_U_33
_atom_site_aniso_U_23
_atom_site_aniso_U_13
_atom_site_aniso_U_12
S1 0.0255(2) 0.0187(2) 0.0230(2) -0.00585(16) 0.00060(16) -0.00401(17)
N1 0.0171(7) 0.0179(7) 0.0233(7) -0.0010(5) -0.0021(5) -0.0030(5)
S2 0.0180(2) 0.0195(2) 0.0234(2) -0.00282(16) -0.00377(16) -0.00448(16)
C3 0.0188(7) 0.0149(8) 0.0209(8) -0.0008(6) 0.0002(6) -0.0070(6)
N4 0.0151(6) 0.0140(6) 0.0205(7) -0.0022(5) -0.0017(5) -0.0025(5)
C5 0.0175(8) 0.0182(9) 0.0285(9) -0.0008(7) -0.0054(6) -0.0032(7)
C6 0.0244(9) 0.0213(9) 0.0285(10) -0.0030(7) -0.0109(7) -0.0010(7)
N7 0.0198(7) 0.0176(7) 0.0214(7) -0.0041(5) -0.0045(5) -0.0010(6)
C8 0.0177(7) 0.0135(7) 0.0179(8) -0.0001(6) 0.0000(6) -0.0049(6)
C9 0.0321(9) 0.0170(8) 0.0224(9) -0.0046(7) -0.0021(7) -0.0055(7)
C10 0.0237(8) 0.0140(8) 0.0202(8) -0.0064(6) -0.0029(6) -0.0015(6)
C11 0.0279(9) 0.0272(10) 0.0267(9) -0.0068(7) -0.0078(7) -0.0041(7)
C12 0.0435(11) 0.0317(11) 0.0251(10) -0.0004(8) -0.0088(8) 0.0043(9)
C13 0.0429(12) 0.0222(10) 0.0364(12) 0.0035(8) 0.0092(9) -0.0007(9)
C14 0.0281(10) 0.0231(10) 0.0524(13) -0.0071(9) 0.0052(8) -0.0078(8)
C15 0.0245(9) 0.0229(9) 0.0316(10) -0.0078(7) -0.0062(7) -0.0037(7)

loop_
_atom_type_symbol
_atom_type_description
_atom_type_scat_dispersion_real
_atom_type_scat_dispersion_imag
_atom_type_scat_source
C C 0.0033 0.0016 'International Tables Vol C Tables 4.2.6.8 and 6.1.1.4'
H H 0.0000 0.0000 'International Tables Vol C Tables 4.2.6.8 and 6.1.1.4'
N N 0.0061 0.0033 'International Tables Vol C Tables 4.2.6.8 and 6.1.1.4'
S S 0.1246 0.1234 'International Tables Vol C Tables 4.2.6.8 and 6.1.1.4'

loop_
_geom_angle_atom_site_label_1
_geom_angle_atom_site_label_2
_geom_angle_atom_site_label_3
_geom_angle
C8 N1 S2 106.01(11)
N1 S2 C3 96.29(7)
N4 C3 S1 127.36(13)
N4 C3 S2 104.44(11)
S1 C3 S2 128.21(10)
C3 N4 C8 114.90(13)
C3 N4 C5 132.75(14)
C8 N4 C5 112.31(13)
N4 C5 C6 101.62(13)
N4 C5 H5B 111.9(11)
C6 C5 H5B 111.8(11)
N4 C5 H5A 110.9(12)
C6 C5 H5A 111.7(12)
H5B C5 H5A 108.7(17)
N7 C6 C5 104.66(13)
N7 C6 H6A 110.1(14)
C5 C6 H6A 112.0(14)
N7 C6 H6B 109.7(13)
C5 C6 H6B 111.7(13)
H6A C6 H6B 108.7(18)
C8 N7 C9 123.49(14)
C8 N7 C6 109.64(13)
C9 N7 C6 121.82(14)
N1 C8 N7 132.29(15)
N1 C8 N4 118.35(14)
N7 C8 N4 109.31(13)
N7 C9 C10 112.81(14)
N7 C9 H9A 106.3(12)
C10 C9 H9A 110.5(12)
N7 C9 H9B 107.7(13)
C10 C9 H9B 111.6(13)
H9A C9 H9B 107.7(18)
C15 C10 C11 118.82(16)
C15 C10 C9 120.57(15)
C11 C10 C9 120.60(15)
C12 C11 C10 120.77(17)
C12 C11 H11 120.1(14)
C10 C11 H11 119.1(14)
C13 C12 C11 119.48(19)
C13 C12 H12 123.4(16)
C11 C12 H12 117.1(16)
C14 C13 C12 120.30(18)
C14 C13 H13 116.7(14)
C12 C13 H13 123.0(14)
C13 C14 C15 120.44(19)
C13 C14 H14 120.8(15)
C15 C14 H14 118.8(15)
C14 C15 C10 120.19(18)
C14 C15 H15 121.1(13)
C10 C15 H15 118.7(12)

loop_
_geom_bond_atom_site_label_1
_geom_bond_atom_site_label_2
_geom_bond_distance
S1 C3 1.6580(16)
N1 C8 1.302(2)
N1 S2 1.6970(15)
S2 C3 1.7484(16)
C3 N4 1.350(2)
N4 C8 1.379(2)
N4 C5 1.456(2)
C5 C6 1.536(2)
C5 H5B 0.97(2)
C5 H5A 0.949(19)
C6 N7 1.471(2)
C6 H6A 0.96(2)
C6 H6B 0.97(2)
N7 C8 1.350(2)
N7 C9 1.464(2)
C9 C10 1.506(2)
C9 H9A 1.00(2)
C9 H9B 0.96(2)
C10 C15 1.384(2)
C10 C11 1.389(2)
C11 C12 1.386(3)
C11 H11 0.96(2)
C12 C13 1.377(3)
C12 H12 0.92(3)
C13 C14 1.370(3)
C13 H13 0.95(2)
C14 C15 1.384(3)
C14 H14 0.96(2)
C15 H15 0.97(2)

loop_
_geom_torsion_atom_site_label_1
_geom_torsion_atom_site_label_2
_geom_torsion_atom_site_label_3
_geom_torsion_atom_site_label_4
_geom_torsion
C8 N1 S2 C3 0.40(12)
N1 S2 C3 N4 -0.81(11)
N1 S2 C3 S1 178.86(11)
S1 C3 N4 C8 -178.66(12)
S2 C3 N4 C8 1.00(16)
S1 C3 N4 C5 -1.0(3)
S2 C3 N4 C5 178.65(14)
C3 N4 C5 C6 -171.03(16)
C8 N4 C5 C6 6.66(17)
N4 C5 C6 N7 -13.13(17)
C5 C6 N7 C8 16.20(18)
C5 C6 N7 C9 171.82(14)
S2 N1 C8 N7 177.33(15)
S2 N1 C8 N4 0.13(17)
C9 N7 C8 N1 15.0(3)
C6 N7 C8 N1 170.17(17)
C9 N7 C8 N4 -167.58(14)
C6 N7 C8 N4 -12.45(18)
C3 N4 C8 N1 -0.8(2)
C5 N4 C8 N1 -178.95(14)
C3 N4 C8 N7 -178.62(13)
C5 N4 C8 N7 3.25(18)
C8 N7 C9 C10 94.70(19)
C6 N7 C9 C10 -57.5(2)
N7 C9 C10 C15 -88.96(19)
N7 C9 C10 C11 89.83(19)
C15 C10 C11 C12 0.2(3)
C9 C10 C11 C12 -178.60(16)
C10 C11 C12 C13 -0.7(3)
C11 C12 C13 C14 0.4(3)
C12 C13 C14 C15 0.3(3)
C13 C14 C15 C10 -0.8(3)
C11 C10 C15 C14 0.5(3)
C9 C10 C15 C14 179.33(16)

loop_
_cod_related_entry_id
_cod_related_entry_database
_cod_related_entry_code
1 ChemSpider 9921735
